data_7203870
loop_
_publ_author_name
'Kinbara, Kazushi'
'Kobayashi, Yuka'
'Saigo, Kazuhiko'

_publ_section_title
;
 Chiral discrimination of 2-arylalkanoic acids by
 (1S,2R)-1-aminoindan-2-ol through the formation of a consistent
 columnar supramolecular hydrogen-bond network&#x200A;&#x2020;
;
_journal_issue 1
_journal_name_full 'Journal of the Chemical Society, Perkin Transactions 2'
_journal_page_first 111
_journal_paper_doi 10.1039/a905566e
_journal_year 2000
_chemical_compound_source 'Saigo laboratory'
_chemical_formula_moiety 'C19 H20 N1 O4 F3    '
_chemical_formula_weight 380.00
_space_group_IT_number 4
_symmetry_cell_setting monoclinic
_symmetry_space_group_name_Hall 'P 2yb'
_symmetry_space_group_name_H-M 'P 1 21 1'
_atom_type_scat_source 'International Tables (1974)'
_cell_angle_alpha 90.000000(0)
_cell_angle_beta 99.428(8)
_cell_angle_gamma 90.000000(0)
_cell_formula_units_Z 2
_cell_length_a 15.787(2)
_cell_length_b 6.3359(8)
_cell_length_c 9.353(1)
_cell_measurement_reflns_used 20
_cell_measurement_temperature 293
_cell_measurement_theta_max 30
_cell_measurement_theta_min 1.5
_cell_volume 922.90(19)
_computing_cell_refinement 'MXC(MAC Science)'
_computing_data_collection 'MXC(MAC Science)'
_computing_data_reduction Crystan
_computing_molecular_graphics Crystan
_computing_publication_material Crystan
_computing_structure_refinement Crystan
_computing_structure_solution Crystan
_diffrn_measurement_device 'Mac Science MXC18'
_diffrn_measurement_method theta/2theta
_diffrn_orient_matrix_type standard
_diffrn_orient_matrix_UB_11 0.03254
_diffrn_orient_matrix_UB_12 -0.00643
_diffrn_orient_matrix_UB_13 -0.08307
_diffrn_orient_matrix_UB_21 0.04987
_diffrn_orient_matrix_UB_22 0.07188
_diffrn_orient_matrix_UB_23 0.06032
_diffrn_orient_matrix_UB_31 0.02403
_diffrn_orient_matrix_UB_32 -0.14036
_diffrn_orient_matrix_UB_33 0.03474
_diffrn_radiation_type 'Cu K-alpha'
_diffrn_radiation_wavelength 1.54178
_diffrn_reflns_av_R_equivalents 0.015
_diffrn_reflns_limit_h_max 18
_diffrn_reflns_limit_h_min 0
_diffrn_reflns_limit_k_max 0
_diffrn_reflns_limit_k_min -7
_diffrn_reflns_limit_l_max 10
_diffrn_reflns_limit_l_min -10
_diffrn_reflns_number 1792
_diffrn_reflns_theta_max 51.32
_exptl_absorpt_coefficient_mu 0.998
_exptl_absorpt_correction_type none
_exptl_crystal_colour Colourless
_exptl_crystal_density_diffrn 1.367
_exptl_crystal_density_meas 1.367
_exptl_crystal_description Needle
_exptl_crystal_size_max 1
_exptl_crystal_size_mid 0.2
_exptl_crystal_size_min 0.1
_refine_diff_density_max 0.21
_refine_diff_density_min -0.22
_refine_ls_extinction_method None
_refine_ls_goodness_of_fit_obs 1.017
_refine_ls_hydrogen_treatment noref
_refine_ls_number_parameters 246
_refine_ls_number_reflns 1487
_refine_ls_R_factor_obs 0.047
_refine_ls_shift/esd_max 0.0295
_refine_ls_shift/esd_mean 0.0051
_refine_ls_structure_factor_coef F
_refine_ls_weighting_scheme 'Count statistics'
_refine_ls_wR_factor_obs 0.056
_reflns_number_observed 1487
_reflns_number_total 1613
_reflns_observed_criterion refl_observed_if_I_>_1.50_sigma(I)
_cod_data_source_file a905566e.txt
_cod_data_source_block AImtpa
_cod_depositor_comments
;
The following automatic conversions were performed:
'_symmetry_cell_setting' value 'Monoclinic' changed to 'monoclinic'
according to '/home/saulius/struct/CIF-dictionaries/cif_core.dic'
dictionary named 'cif_core.dic' version 2.4.1 from 2010-06-29.

Automatic conversion script
Id: cif_fix_enum 1527 2010-12-29 10:47:43Z saulius 

The following automatic conversions were performed:

'_atom_site_thermal_displace_type' tag value 'Uij' was replaced with
'Uani' value 27 times.

Automatic conversion script
Id: cif_fix_values 1646 2011-03-28 12:23:43Z adriana 
;
_cod_original_cell_volume 922.9(2)
_cod_original_sg_symbol_H-M 'P 21          '
_cod_database_code 7203870

loop_
_symmetry_equiv_pos_as_xyz
+X,+Y,+Z
-X,+Y+0.5,-Z

loop_
_atom_site_aniso_label
_atom_site_aniso_U_11
_atom_site_aniso_U_22
_atom_site_aniso_U_33
_atom_site_aniso_U_12
_atom_site_aniso_U_13
_atom_site_aniso_U_23
F9 0.0662(9) 0.0706(12) 0.0812(10) -.0280(10) 0.0116(8) -.0074(10)
F8 0.085(1) 0.078(1) 0.057(1) -0.011(1) 0.018(1) 0.009(1)
F10 0.0605(9) 0.1017(16) 0.1067(13) 0.0173(12) 0.0341(9) 0.0132(13)
O3 0.0430(8) 0.0383(10) 0.0779(11) -.0024(9) 0.0052(8) 0.0027(9)
O5 0.073(1) 0.037(1) 0.056(1) 0.009(1) 0.007(1) -0.008(1)
O20 0.0448(8) 0.0437(10) 0.0525(9) 0.0011(8) -.0057(7) -.0114(8)
O1 0.055(1) 0.039(1) 0.103(1) 0.005(1) 0.017(1) 0.015(1)
N17 0.0401(9) 0.0328(10) 0.0420(9) -.0007(9) -.0015(7) 0.0016(8)
C2 0.042(1) 0.036(1) 0.046(1) 0.000(1) 0.001(1) 0.003(1)
C4 0.050(1) 0.034(1) 0.049(1) -0.001(1) 0.006(1) -0.004(1)
C6 0.098(2) 0.061(2) 0.055(1) -0.014(2) 0.015(1) -0.016(2)
C7 0.048(1) 0.061(2) 0.061(2) -0.001(1) 0.009(1) 0.001(1)
C11 0.037(1) 0.048(2) 0.050(1) 0.002(1) 0.006(1) 0.002(1)
C12 0.055(1) 0.063(2) 0.062(1) 0.014(1) 0.005(1) 0.005(1)
C13 0.059(1) 0.085(2) 0.068(2) 0.018(2) 0.003(1) 0.024(2)
C14 0.050(1) 0.117(3) 0.049(1) 0.009(2) 0.003(1) 0.007(2)
C15 0.059(1) 0.101(3) 0.052(1) 0.015(2) 0.002(1) -0.019(2)
C16 0.054(1) 0.064(2) 0.058(1) 0.015(1) -0.001(1) -0.009(1)
C18 0.043(1) 0.033(1) 0.046(1) -0.002(1) 0.005(1) -0.002(1)
C19 0.039(1) 0.047(1) 0.055(1) -0.008(1) 0.008(1) -0.010(1)
C21 0.087(2) 0.057(2) 0.063(2) -0.024(2) 0.019(1) -0.004(1)
C22 0.057(1) 0.049(2) 0.048(1) 0.000(1) 0.016(1) 0.000(1)
C23 0.087(2) 0.067(2) 0.052(1) 0.017(2) 0.024(1) 0.014(2)
C24 0.070(2) 0.109(3) 0.045(1) 0.017(2) 0.001(1) 0.004(2)
C25 0.059(2) 0.107(3) 0.052(1) -0.015(2) -0.001(1) -0.012(2)
C26 0.053(1) 0.069(2) 0.052(1) -0.018(1) 0.007(1) -0.003(1)
C27 0.042(1) 0.047(1) 0.045(1) -0.004(1) 0.008(1) -0.001(1)

loop_
_atom_site_label
_atom_site_fract_x
_atom_site_fract_y
_atom_site_fract_z
_atom_site_U_iso_or_equiv
_atom_site_occupancy
_atom_site_thermal_displace_type
F9 0.58627(10) 0.15700 0.34210(18) 0.073(1) 1.000 Uani
F8 0.63744(10) 0.28793(42) 0.54898(16) 0.074(1) 1.000 Uani
F10 0.54236(10) 0.45822(46) 0.40460(21) 0.089(1) 1.000 Uani
O3 0.83299(10) 0.43311(40) 0.35197(18) 0.054(1) 1.000 Uani
O5 0.69173(11) 0.66163(42) 0.39246(18) 0.056(1) 1.000 Uani
O20 0.97627(10) 0.20709(40) 0.41475(17) 0.0482(9) 1.000 Uani
O1 0.76642(12) 0.14140(40) 0.39675(23) 0.066(1) 1.000 Uani
N17 0.88726(11) -0.15314(42) 0.37508(19) 0.039(1) 1.000 Uani
C2 0.76729(14) 0.33125(50) 0.36780(24) 0.042(1) 1.000 Uani
C4 0.68107(14) 0.45152(49) 0.33989(24) 0.045(1) 1.000 Uani
C6 0.7173(2) 0.6912(6) 0.5440(3) 0.072(2) 1.000 Uani
C7 0.61222(15) 0.33683(57) 0.40937(28) 0.057(2) 1.000 Uani
C11 0.64968(13) 0.46925(51) 0.17758(24) 0.045(1) 1.000 Uani
C12 0.60632(16) 0.65242(57) 0.12181(29) 0.061(2) 1.000 Uani
C13 0.57580(18) 0.66793(69) -0.02546(32) 0.071(2) 1.000 Uani
C14 0.58731(17) 0.50467(74) -0.11734(29) 0.073(2) 1.000 Uani
C15 0.62991(17) 0.32704(72) -0.06374(28) 0.072(2) 1.000 Uani
C16 0.66103(16) 0.30770(57) 0.08312(28) 0.060(2) 1.000 Uani
C18 0.94016(13) -0.10936(48) 0.26096(23) 0.041(1) 1.000 Uani
C19 0.99690(14) 0.09194(51) 0.29478(25) 0.047(1) 1.000 Uani
C21 0.98599(19) 0.21875(58) 0.15593(30) 0.070(2) 1.000 Uani
C22 0.91325(15) 0.11770(52) 0.05626(25) 0.051(1) 1.000 Uani
C23 0.8731(2) 0.1807(6) -0.0801(3) 0.069(2) 1.000 Uani
C24 0.8091(2) 0.0579(7) -0.1543(3) 0.076(2) 1.000 Uani
C25 0.78278(17) -0.12380(75) -0.09567(29) 0.074(2) 1.000 Uani
C26 0.82183(15) -0.18732(59) 0.04128(26) 0.059(2) 1.000 Uani
C27 0.88672(14) -0.06753(53) 0.11508(24) 0.045(1) 1.000 Uani
H6A 0.7255(15) 0.8336(49) 0.5786(28) 0.072 1.000 Uiso
H6B 0.77050 0.61731 0.57241 0.072 1.000 Uiso
H6C 0.67410 0.62821 0.59151 0.072 1.000 Uiso
H12 0.59842 0.76592 0.18631 0.060 1.000 Uiso
H13 0.54540 0.79232 -0.06336 0.071 1.000 Uiso
H14 0.56561 0.51577 -0.21914 0.072 1.000 Uiso
H15 0.63941 0.21514 -0.12854 0.071 1.000 Uiso
H16 0.68903 0.17990 0.12022 0.059 1.000 Uiso
H17A 0.85276 -0.27744 0.35308 0.038 1.000 Uiso
H17B 0.85036 -0.03504 0.38358 0.038 1.000 Uiso
H17C 0.92476 -0.17324 0.46568 0.038 1.000 Uiso
H18 0.97606 -0.22906 0.25136 0.041 1.000 Uiso
H19 1.05590 0.04874 0.31688 0.047 1.000 Uiso
H20 0.9328(15) 0.2571(49) 0.4002(28) 0.047 1.000 Uiso
H21A 1.03759 0.21675 0.11403 0.069 1.000 Uiso
H21B 0.97209 0.36235 0.17533 0.069 1.000 Uiso
H23 0.88874 0.31099 -0.12117 0.069 1.000 Uiso
H24 0.78494 0.09630 -0.25169 0.075 1.000 Uiso
H25 0.73638 -0.20250 -0.15007 0.073 1.000 Uiso
H26 0.80253 -0.31252 0.08398 0.058 1.000 Uiso

loop_
_geom_angle_atom_site_label_1
_geom_angle_atom_site_label_2
_geom_angle_atom_site_label_3
_geom_angle
_geom_angle_site_symmetry_1
_geom_angle_site_symmetry_2
_geom_angle_site_symmetry_3
_geom_angle_publ_flag
C4 O5 C6 117.9(3) . . . yes
O3 C2 O1 124.6(3) . . . yes
O3 C2 C4 116.8(3) . . . yes
O1 C2 C4 118.5(3) . . . yes
O5 C4 C2 110.7(2) . . . yes
O5 C4 C7 110.4(3) . . . yes
O5 C4 C11 106.1(3) . . . yes
C2 C4 C7 111.1(3) . . . yes
C2 C4 C11 109.8(2) . . . yes
C7 C4 C11 108.6(2) . . . yes
F9 C7 F8 106.4(3) . . . yes
F9 C7 F10 106.7(3) . . . yes
F9 C7 C4 112.9(3) . . . yes
F8 C7 F10 106.1(3) . . . yes
F8 C7 C4 113.8(3) . . . yes
F10 C7 C4 110.5(3) . . . yes
C4 C11 C12 119.4(3) . . . yes
C4 C11 C16 121.8(3) . . . yes
C12 C11 C16 118.7(3) . . . yes
C11 C12 C13 119.8(4) . . . yes
C12 C13 C14 120.5(4) . . . yes
C13 C14 C15 119.9(3) . . . yes
C14 C15 C16 120.7(4) . . . yes
C11 C16 C15 120.4(4) . . . yes
N17 C18 C19 112.2(2) . . . yes
N17 C18 C27 112.7(2) . . . yes
C19 C18 C27 104.9(3) . . . yes
O20 C19 C18 112.4(2) . . . yes
O20 C19 C21 113.4(3) . . . yes
C18 C19 C21 106.2(3) . . . yes
C19 C21 C22 106.0(3) . . . yes
C21 C22 C23 129.6(3) . . . yes
C21 C22 C27 111.4(3) . . . yes
C23 C22 C27 119.0(3) . . . yes
C22 C23 C24 119.4(4) . . . yes
C23 C24 C25 121.5(3) . . . yes
C24 C25 C26 119.7(4) . . . yes
C25 C26 C27 119.2(4) . . . yes
C18 C27 C22 110.3(3) . . . yes
C18 C27 C26 128.5(3) . . . yes
C22 C27 C26 121.2(3) . . . yes
C19 O20 H20 113.3(21) . . . yes
C18 N17 H17A 111.4(2) . . . yes
C18 N17 H17B 109.5(3) . . . yes
C18 N17 H17C 108.7(2) . . . yes
H17A N17 H17B 109.1(2) . . . yes
H17A N17 H17C 109.1(3) . . . yes
H17B N17 H17C 109.0(3) . . . yes
O5 C6 H6A 117.4(17) . . . yes
O5 C6 H6B 107.7(3) . . . yes
O5 C6 H6C 107.4(3) . . . yes
H6A C6 H6B 107.5(15) . . . yes
H6A C6 H6C 107.6(15) . . . yes
H6B C6 H6C 109.0(4) . . . yes
C11 C12 H12 119.4(3) . . . yes
C13 C12 H12 120.8(4) . . . yes
C12 C13 H13 119.8(4) . . . yes
C14 C13 H13 119.7(3) . . . yes
C13 C14 H14 120.1(5) . . . yes
C15 C14 H14 120.0(4) . . . yes
C14 C15 H15 119.7(3) . . . yes
C16 C15 H15 119.6(4) . . . yes
C11 C16 H16 119.6(3) . . . yes
C15 C16 H16 120.0(4) . . . yes
N17 C18 H18 109.3(3) . . . yes
C19 C18 H18 109.7(2) . . . yes
C27 C18 H18 107.8(3) . . . yes
O20 C19 H19 108.4(3) . . . yes
C18 C19 H19 108.4(3) . . . yes
C21 C19 H19 107.8(3) . . . yes
C19 C21 H21A 111.0(3) . . . yes
C19 C21 H21B 109.8(3) . . . yes
C22 C21 H21A 110.8(3) . . . yes
C22 C21 H21B 110.3(3) . . . yes
H21A C21 H21B 109.0(4) . . . yes
C22 C23 H23 120.5(4) . . . yes
C24 C23 H23 120.1(3) . . . yes
C23 C24 H24 118.9(4) . . . yes
C25 C24 H24 119.6(4) . . . yes
C24 C25 H25 118.7(3) . . . yes
C26 C25 H25 121.6(4) . . . yes
C25 C26 H26 120.0(3) . . . yes
C27 C26 H26 120.7(3) . . . yes

loop_
_geom_bond_atom_site_label_1
_geom_bond_atom_site_label_2
_geom_bond_distance
_geom_bond_site_symmetry_1
_geom_bond_site_symmetry_2
_geom_bond_publ_flag
F9 C7 1.333(4) . . yes
F8 C7 1.338(4) . . yes
F10 C7 1.339(4) . . yes
O3 C2 1.251(4) . . yes
O5 C4 1.420(4) . . yes
O5 C6 1.421(4) . . yes
O20 C19 1.420(4) . . yes
O1 C2 1.234(5) . . yes
N17 C18 1.485(3) . . yes
C2 C4 1.544(4) . . yes
C4 C7 1.537(4) . . yes
C4 C11 1.522(4) . . yes
C11 C12 1.404(5) . . yes
C11 C16 1.383(5) . . yes
C12 C13 1.386(4) . . yes
C13 C14 1.376(6) . . yes
C14 C15 1.364(6) . . yes
C15 C16 1.386(4) . . yes
C18 C19 1.561(5) . . yes
C18 C27 1.505(4) . . yes
C19 C21 1.513(5) . . yes
C21 C22 1.499(4) . . yes
C22 C23 1.386(4) . . yes
C22 C27 1.390(5) . . yes
C23 C24 1.370(5) . . yes
C24 C25 1.369(6) . . yes
C25 C26 1.387(4) . . yes
C26 C27 1.368(4) . . yes
O20 H20 0.75(3) . . yes
N17 H17A 0.960(3) . . yes
N17 H17B 0.960(3) . . yes
N17 H17C 0.959(2) . . yes
C6 H6A 0.96(4) . . yes
C6 H6B 0.960(4) . . yes
C6 H6C 0.960(4) . . yes
C12 H12 0.960(4) . . yes
C13 H13 0.960(4) . . yes
C14 H14 0.960(3) . . yes
C15 H15 0.960(4) . . yes
C16 H16 0.960(4) . . yes
C18 H18 0.960(3) . . yes
C19 H19 0.960(3) . . yes
C21 H21A 0.960(3) . . yes
C21 H21B 0.960(4) . . yes
C23 H23 0.960(4) . . yes
C24 H24 0.960(3) . . yes
C25 H25 0.960(4) . . yes
C26 H26 0.960(4) . . yes

loop_
_cod_related_entry_id
_cod_related_entry_database
_cod_related_entry_code
1 ChemSpider 30653690
